data_7030126
loop_
_publ_author_name
'Wang, Ming-Fang'
'Hong, Xu-Jia'
'Zhan, Qing-Guang'
'Jin, Hong-Guang'
'Liu, Yi-Ting'
'Zheng, Zhi-Peng'
'Xu, Shi-Hai'
'Cai, Yue-Peng'

_publ_section_title
;
 Temperature-/solvent-dependent low-dimensional compounds based on
 quinoline-2,3-dicarboxylic acid: structures and fluorescent properties.
;
_journal_issue 38
_journal_name_full 'Dalton transactions (Cambridge, England : 2003)'
_journal_page_first 11898
_journal_page_last 11906
_journal_paper_doi 10.1039/c2dt31243c
_journal_volume 41
_journal_year 2012
_chemical_formula_sum 'C20 H12 Cd N2 O4'
_chemical_formula_weight 456.72
_chemical_name_systematic
;
?
;
_space_group_IT_number 15
_symmetry_cell_setting monoclinic
_symmetry_space_group_name_Hall '-C 2yc'
_symmetry_space_group_name_H-M 'C 1 2/c 1'
_atom_sites_solution_hydrogens geom
_atom_sites_solution_primary direct
_atom_sites_solution_secondary difmap
_audit_creation_method SHELXL-97
_cell_angle_alpha 90.00
_cell_angle_beta 114.007(4)
_cell_angle_gamma 90.00
_cell_formula_units_Z 8
_cell_length_a 28.777(8)
_cell_length_b 8.059(2)
_cell_length_c 15.281(4)
_cell_measurement_reflns_used 900
_cell_measurement_temperature 298(2)
_cell_measurement_theta_max 20.63
_cell_measurement_theta_min 2.64
_cell_volume 3237.3(15)
_computing_cell_refinement 'Bruker SAINT'
_computing_data_collection 'Bruker APEX2'
_computing_data_reduction 'Bruker SAINT'
_computing_molecular_graphics 'Bruker SHELXTL'
_computing_publication_material 'Bruker SHELXTL'
_computing_structure_refinement 'SHELXL-97 (Sheldrick, 2008)'
_computing_structure_solution 'SHELXS-97 (Sheldrick, 2008)'
_diffrn_ambient_temperature 298(2)
_diffrn_measured_fraction_theta_full 0.995
_diffrn_measured_fraction_theta_max 0.995
_diffrn_measurement_device_type 'Bruker APEX-II CCD'
_diffrn_measurement_method '\f and \w scans'
_diffrn_radiation_monochromator graphite
_diffrn_radiation_source 'fine-focus sealed tube'
_diffrn_radiation_type MoK\a
_diffrn_radiation_wavelength 0.71073
_diffrn_reflns_av_R_equivalents 0.0646
_diffrn_reflns_av_sigmaI/netI 0.0810
_diffrn_reflns_limit_h_max 34
_diffrn_reflns_limit_h_min -24
_diffrn_reflns_limit_k_max 9
_diffrn_reflns_limit_k_min -9
_diffrn_reflns_limit_l_max 18
_diffrn_reflns_limit_l_min -18
_diffrn_reflns_number 7975
_diffrn_reflns_theta_full 25.25
_diffrn_reflns_theta_max 25.25
_diffrn_reflns_theta_min 1.55
_exptl_absorpt_coefficient_mu 1.381
_exptl_absorpt_correction_T_max 0.8630
_exptl_absorpt_correction_T_min 0.7154
_exptl_absorpt_correction_type multi-scan
_exptl_absorpt_process_details 'SADABS (Sheldrick, 1996)'
_exptl_crystal_colour colorless
_exptl_crystal_density_diffrn 1.874
_exptl_crystal_density_method 'not measured'
_exptl_crystal_description block
_exptl_crystal_F_000 1808
_exptl_crystal_size_max 0.26
_exptl_crystal_size_mid 0.18
_exptl_crystal_size_min 0.11
_refine_diff_density_max 1.323
_refine_diff_density_min -1.333
_refine_diff_density_rms 0.270
_refine_ls_extinction_method none
_refine_ls_goodness_of_fit_ref 1.062
_refine_ls_hydrogen_treatment constr
_refine_ls_matrix_type full
_refine_ls_number_parameters 244
_refine_ls_number_reflns 2918
_refine_ls_number_restraints 24
_refine_ls_restrained_S_all 1.058
_refine_ls_R_factor_all 0.1249
_refine_ls_R_factor_gt 0.0657
_refine_ls_shift/su_max 0.000
_refine_ls_shift/su_mean 0.000
_refine_ls_structure_factor_coef Fsqd
_refine_ls_weighting_details 'calc w=1/[\s^2^(Fo^2^)+(0.1794P)^2^+18.1144P] where P=(Fo^2^+2Fc^2^)/3'
_refine_ls_weighting_scheme calc
_refine_ls_wR_factor_gt 0.1512
_refine_ls_wR_factor_ref 0.1873
_reflns_number_gt 1894
_reflns_number_total 2918
_reflns_threshold_expression >2sigma(I)
_cod_data_source_file c2dt31243c.txt
_cod_data_source_block 849599(8)
_cod_depositor_comments
;
The following automatic conversions were performed:

'_symmetry_cell_setting' value 'Monoclinic' changed to 'monoclinic'
according to
/usr/data/users/saulius/automatic-downloads/retrospective/RSC/lib/dictionaries/cif_core.dic
dictionary named 'cif_core.dic' version 2.4.2 from 2011-04-26.

Automatic conversion script
Id: cif_fix_values 2281 2013-09-26 08:29:07Z andrius 
;
_cod_original_cell_volume 3237.4(15)
_cod_original_sg_symbol_H-M C2/c
_cod_database_code 7030126

loop_
_symmetry_equiv_pos_as_xyz
'x, y, z'
'-x, y, -z+1/2'
'x+1/2, y+1/2, z'
'-x+1/2, y+1/2, -z+1/2'
'-x, -y, -z'
'x, -y, z-1/2'
'-x+1/2, -y+1/2, -z'
'x+1/2, -y+1/2, z-1/2'

loop_
_atom_site_label
_atom_site_type_symbol
_atom_site_fract_x
_atom_site_fract_y
_atom_site_fract_z
_atom_site_U_iso_or_equiv
_atom_site_adp_type
_atom_site_occupancy
_atom_site_symmetry_multiplicity
_atom_site_calc_flag
_atom_site_refinement_flags
Cd1 Cd 0.12695(4) -0.12339(12) 0.43024(7) 0.0361(4) Uani 1 1 d .
O1 O 0.0776(3) 0.0215(9) 0.8096(5) 0.0247(18) Uani 1 1 d .
O2 O 0.1434(3) 0.0893(10) 0.7775(6) 0.031(2) Uani 1 1 d .
O3 O 0.1050(3) 0.5265(9) 0.3728(6) 0.0304(19) Uani 1 1 d .
O4 O 0.1658(3) 0.6755(9) 0.4807(6) 0.0251(18) Uani 1 1 d .
N1 N 0.0800(3) -0.1245(9) 0.5098(5) 0.0094(16) Uani 1 1 d .
N2 N 0.1732(3) 0.0882(9) 0.4939(6) 0.0123(17) Uani 1 1 d .
C1 C 0.0988(4) -0.0565(12) 0.5944(7) 0.012(2) Uani 1 1 d .
H1 H 0.1296 -0.0009 0.6129 0.015 Uiso 1 1 calc R
C2 C 0.0759(4) -0.0614(13) 0.6591(7) 0.016(2) Uani 1 1 d .
C3 C 0.1023(4) 0.0255(13) 0.7563(8) 0.020(2) Uani 1 1 d U
C4 C 0.0307(4) -0.1434(14) 0.6327(8) 0.022(2) Uani 1 1 d .
H4 H 0.0146 -0.1493 0.6745 0.027 Uiso 1 1 calc R
C5 C 0.0086(4) -0.2192(13) 0.5417(7) 0.016(2) Uani 1 1 d .
C6 C -0.0381(4) -0.3063(15) 0.5107(9) 0.029(3) Uani 1 1 d .
H6 H -0.0546 -0.3179 0.5515 0.035 Uiso 1 1 calc R
C7 C -0.0593(4) -0.3745(15) 0.4192(9) 0.030(3) Uani 1 1 d .
H7 H -0.0901 -0.4313 0.3986 0.036 Uiso 1 1 calc R
C8 C -0.0343(4) -0.3572(13) 0.3588(8) 0.024(2) Uani 1 1 d .
H8 H -0.0493 -0.4001 0.2971 0.029 Uiso 1 1 calc R
C9 C 0.0111(4) -0.2796(12) 0.3875(7) 0.016(2) Uani 1 1 d .
H9 H 0.0276 -0.2733 0.3464 0.020 Uiso 1 1 calc R
C10 C 0.0341(3) -0.2069(12) 0.4812(7) 0.012(2) Uani 1 1 d U
C11 C 0.1523(3) 0.2316(11) 0.4559(7) 0.0106(19) Uani 1 1 d .
H11 H 0.1221 0.2293 0.4011 0.013 Uiso 1 1 calc R
C12 C 0.1729(4) 0.3866(12) 0.4932(7) 0.013(2) Uani 1 1 d U
C13 C 0.1453(4) 0.5419(14) 0.4428(8) 0.022(2) Uani 1 1 d U
C14 C 0.2171(4) 0.3922(12) 0.5731(7) 0.018(2) Uani 1 1 d .
H14 H 0.2312 0.4937 0.5998 0.021 Uiso 1 1 calc R
C15 C 0.2418(4) 0.2410(13) 0.6157(7) 0.016(2) Uani 1 1 d .
C16 C 0.2881(4) 0.2420(15) 0.6971(8) 0.027(3) Uani 1 1 d .
H16 H 0.3033 0.3422 0.7239 0.032 Uiso 1 1 calc R
C17 C 0.3108(5) 0.0960(17) 0.7367(9) 0.036(3) Uani 1 1 d .
H17 H 0.3408 0.0953 0.7919 0.043 Uiso 1 1 calc R
C18 C 0.2879(5) -0.0548(16) 0.6924(9) 0.033(3) Uani 1 1 d .
H18 H 0.3042 -0.1542 0.7178 0.039 Uiso 1 1 calc R
C19 C 0.2434(4) -0.0593(13) 0.6147(8) 0.021(2) Uani 1 1 d .
H19 H 0.2290 -0.1604 0.5878 0.025 Uiso 1 1 calc R
C20 C 0.2191(4) 0.0896(12) 0.5752(7) 0.013(2) Uani 1 1 d .

loop_
_atom_site_aniso_label
_atom_site_aniso_U_11
_atom_site_aniso_U_22
_atom_site_aniso_U_33
_atom_site_aniso_U_23
_atom_site_aniso_U_13
_atom_site_aniso_U_12
Cd1 0.0389(7) 0.0294(6) 0.0381(6) 0.0027(4) 0.0140(5) -0.0002(4)
O1 0.034(5) 0.029(4) 0.016(4) -0.002(3) 0.014(3) 0.013(4)
O2 0.037(5) 0.034(5) 0.019(4) -0.011(3) 0.007(4) -0.005(4)
O3 0.034(5) 0.015(4) 0.040(5) 0.009(3) 0.012(4) 0.009(3)
O4 0.032(5) 0.008(4) 0.035(5) -0.003(3) 0.013(4) 0.000(3)
N1 0.009(4) 0.010(4) 0.008(4) -0.003(3) 0.002(3) -0.001(3)
N2 0.014(4) 0.008(4) 0.016(4) 0.001(3) 0.007(4) 0.000(3)
C1 0.010(5) 0.009(4) 0.017(5) 0.003(4) 0.005(4) 0.000(4)
C2 0.017(5) 0.017(5) 0.015(5) -0.005(4) 0.007(4) 0.004(4)
C3 0.021(2) 0.020(2) 0.020(2) -0.0002(10) 0.0077(13) 0.0009(10)
C4 0.026(6) 0.028(6) 0.018(5) 0.004(5) 0.014(5) 0.010(5)
C5 0.014(5) 0.016(5) 0.018(5) -0.001(4) 0.005(4) 0.004(4)
C6 0.011(5) 0.026(6) 0.050(8) 0.012(6) 0.013(5) -0.002(5)
C7 0.010(5) 0.032(7) 0.037(7) 0.006(6) -0.003(5) -0.011(5)
C8 0.019(6) 0.018(6) 0.023(6) -0.009(5) -0.004(5) -0.004(5)
C9 0.019(5) 0.018(5) 0.010(5) 0.003(4) 0.004(4) 0.006(4)
C10 0.012(2) 0.012(2) 0.012(2) 0.0002(10) 0.0045(12) 0.0003(10)
C11 0.005(5) 0.007(5) 0.018(5) -0.002(4) 0.002(4) -0.003(4)
C12 0.014(2) 0.013(2) 0.014(2) 0.0003(10) 0.0057(12) 0.0001(10)
C13 0.022(2) 0.022(3) 0.022(2) 0.0003(10) 0.0094(13) 0.0008(10)
C14 0.017(5) 0.013(5) 0.021(6) -0.006(4) 0.006(5) -0.002(4)
C15 0.011(5) 0.015(5) 0.021(5) -0.002(4) 0.007(4) -0.004(4)
C16 0.009(5) 0.026(6) 0.034(7) -0.004(5) -0.003(5) 0.002(5)
C17 0.019(6) 0.049(8) 0.027(7) -0.001(6) -0.004(5) -0.010(6)
C18 0.028(7) 0.031(7) 0.045(8) 0.012(6) 0.020(6) 0.017(6)
C19 0.017(5) 0.013(5) 0.030(6) 0.005(5) 0.006(5) 0.005(4)
C20 0.007(5) 0.014(5) 0.020(5) 0.006(4) 0.008(4) 0.001(4)

loop_
_atom_type_symbol
_atom_type_description
_atom_type_scat_dispersion_real
_atom_type_scat_dispersion_imag
_atom_type_scat_source
C C 0.0033 0.0016 'International Tables Vol C Tables 4.2.6.8 and 6.1.1.4'
H H 0.0000 0.0000 'International Tables Vol C Tables 4.2.6.8 and 6.1.1.4'
N N 0.0061 0.0033 'International Tables Vol C Tables 4.2.6.8 and 6.1.1.4'
O O 0.0106 0.0060 'International Tables Vol C Tables 4.2.6.8 and 6.1.1.4'
Cd Cd -0.8075 1.2024 'International Tables Vol C Tables 4.2.6.8 and 6.1.1.4'

loop_
_geom_angle_atom_site_label_1
_geom_angle_atom_site_label_2
_geom_angle_atom_site_label_3
_geom_angle
_geom_angle_site_symmetry_1
_geom_angle_site_symmetry_3
O4 Cd1 O1 142.3(3) 1_545 6
O4 Cd1 N2 109.5(3) 1_545 .
O1 Cd1 N2 99.8(3) 6 .
O4 Cd1 N1 99.5(3) 1_545 .
O1 Cd1 N1 98.6(3) 6 .
N2 Cd1 N1 99.5(3) . .
O4 Cd1 C3 122.4(3) 1_545 6
O1 Cd1 C3 29.1(3) 6 6
N2 Cd1 C3 94.8(3) . 6
N1 Cd1 C3 127.6(3) . 6
O4 Cd1 O2 99.2(3) 1_545 6
O1 Cd1 O2 56.0(3) 6 6
N2 Cd1 O2 91.0(3) . 6
N1 Cd1 O2 154.1(3) . 6
C3 Cd1 O2 27.0(3) 6 6
O4 Cd1 C13 24.1(3) 1_545 1_545
O1 Cd1 C13 121.0(3) 6 1_545
N2 Cd1 C13 133.4(3) . 1_545
N1 Cd1 C13 95.9(3) . 1_545
C3 Cd1 C13 109.7(3) 6 1_545
O2 Cd1 C13 93.9(3) 6 1_545
C3 O1 Cd1 101.9(7) . 6_556
C3 O2 Cd1 76.6(6) . 6_556
C13 O4 Cd1 116.5(7) . 1_565
C1 N1 C10 118.3(8) . .
C1 N1 Cd1 117.1(6) . .
C10 N1 Cd1 124.2(6) . .
C11 N2 C20 118.7(8) . .
C11 N2 Cd1 114.1(6) . .
C20 N2 Cd1 126.8(6) . .
N1 C1 C2 124.6(9) . .
N1 C1 H1 117.7 . .
C2 C1 H1 117.7 . .
C4 C2 C1 118.1(9) . .
C4 C2 C3 122.9(9) . .
C1 C2 C3 118.9(9) . .
O2 C3 O1 125.2(10) . .
O2 C3 C2 120.0(9) . .
O1 C3 C2 114.8(9) . .
O2 C3 Cd1 76.4(6) . 6_556
O1 C3 Cd1 49.0(5) . 6_556
C2 C3 Cd1 163.1(7) . 6_556
C2 C4 C5 119.6(9) . .
C2 C4 H4 120.2 . .
C5 C4 H4 120.2 . .
C10 C5 C4 118.2(9) . .
C10 C5 C6 119.8(10) . .
C4 C5 C6 122.1(10) . .
C7 C6 C5 120.1(11) . .
C7 C6 H6 120.0 . .
C5 C6 H6 120.0 . .
C8 C7 C6 119.6(10) . .
C8 C7 H7 120.2 . .
C6 C7 H7 120.2 . .
C9 C8 C7 121.7(10) . .
C9 C8 H8 119.2 . .
C7 C8 H8 119.2 . .
C8 C9 C10 120.3(9) . .
C8 C9 H9 119.9 . .
C10 C9 H9 119.9 . .
N1 C10 C5 121.1(9) . .
N1 C10 C9 120.4(8) . .
C5 C10 C9 118.5(9) . .
N2 C11 C12 124.0(9) . .
N2 C11 H11 118.0 . .
C12 C11 H11 118.0 . .
C14 C12 C11 118.8(9) . .
C14 C12 C13 122.4(9) . .
C11 C12 C13 118.8(9) . .
O3 C13 O4 126.4(11) . .
O3 C13 C12 118.4(10) . .
O4 C13 C12 115.1(9) . .
O3 C13 Cd1 87.2(7) . 1_565
O4 C13 Cd1 39.4(5) . 1_565
C12 C13 Cd1 153.5(7) . 1_565
C12 C14 C15 119.5(9) . .
C12 C14 H14 120.3 . .
C15 C14 H14 120.3 . .
C16 C15 C20 119.9(10) . .
C16 C15 C14 121.0(10) . .
C20 C15 C14 119.0(9) . .
C17 C16 C15 119.9(11) . .
C17 C16 H16 120.1 . .
C15 C16 H16 120.1 . .
C16 C17 C18 118.9(11) . .
C16 C17 H17 120.5 . .
C18 C17 H17 120.5 . .
C19 C18 C17 122.3(11) . .
C19 C18 H18 118.8 . .
C17 C18 H18 118.8 . .
C18 C19 C20 119.1(11) . .
C18 C19 H19 120.4 . .
C20 C19 H19 120.4 . .
C19 C20 N2 120.2(9) . .
C19 C20 C15 119.7(9) . .
N2 C20 C15 120.0(8) . .

loop_
_geom_bond_atom_site_label_1
_geom_bond_atom_site_label_2
_geom_bond_distance
_geom_bond_site_symmetry_2
Cd1 O4 1.942(7) 1_545
Cd1 O1 1.990(8) 6
Cd1 N2 2.138(8) .
Cd1 N1 2.155(7) .
Cd1 C3 2.580(11) 6
Cd1 O2 2.577(8) 6
Cd1 C13 2.740(11) 1_545
O1 C3 1.281(13) .
O1 Cd1 1.990(8) 6_556
O2 C3 1.205(13) .
O2 Cd1 2.577(8) 6_556
O3 C13 1.222(14) .
O4 C13 1.251(13) .
O4 Cd1 1.942(7) 1_565
N1 C1 1.301(12) .
N1 C10 1.380(12) .
N2 C11 1.323(12) .
N2 C20 1.397(13) .
C1 C2 1.393(13) .
C1 H1 0.9300 .
C2 C4 1.366(15) .
C2 C3 1.535(14) .
C3 Cd1 2.580(11) 6_556
C4 C5 1.412(15) .
C4 H4 0.9300 .
C5 C10 1.398(14) .
C5 C6 1.416(14) .
C6 C7 1.390(18) .
C6 H6 0.9300 .
C7 C8 1.389(17) .
C7 H7 0.9300 .
C8 C9 1.352(15) .
C8 H8 0.9300 .
C9 C10 1.436(13) .
C9 H9 0.9300 .
C11 C12 1.401(13) .
C11 H11 0.9300 .
C12 C14 1.359(14) .
C12 C13 1.515(15) .
C13 Cd1 2.740(11) 1_565
C14 C15 1.427(14) .
C14 H14 0.9300 .
C15 C16 1.406(14) .
C15 C20 1.404(14) .
C16 C17 1.362(17) .
C16 H16 0.9300 .
C17 C18 1.416(18) .
C17 H17 0.9300 .
C18 C19 1.347(17) .
C18 H18 0.9300 .
C19 C20 1.396(14) .
C19 H19 0.9300 .

loop_
_geom_torsion_atom_site_label_1
_geom_torsion_atom_site_label_2
_geom_torsion_atom_site_label_3
_geom_torsion_atom_site_label_4
_geom_torsion
_geom_torsion_site_symmetry_1
_geom_torsion_site_symmetry_4
O4 Cd1 N1 C1 86.2(7) 1_545 .
O1 Cd1 N1 C1 -127.0(7) 6 .
N2 Cd1 N1 C1 -25.5(7) . .
C3 Cd1 N1 C1 -129.2(7) 6 .
O2 Cd1 N1 C1 -138.0(7) 6 .
C13 Cd1 N1 C1 110.3(7) 1_545 .
O4 Cd1 N1 C10 -86.7(7) 1_545 .
O1 Cd1 N1 C10 60.0(7) 6 .
N2 Cd1 N1 C10 161.5(7) . .
C3 Cd1 N1 C10 57.9(8) 6 .
O2 Cd1 N1 C10 49.1(11) 6 .
C13 Cd1 N1 C10 -62.6(7) 1_545 .
O4 Cd1 N2 C11 172.3(6) 1_545 .
O1 Cd1 N2 C11 16.6(7) 6 .
N1 Cd1 N2 C11 -84.0(7) . .
C3 Cd1 N2 C11 45.4(7) 6 .
O2 Cd1 N2 C11 72.2(7) 6 .
C13 Cd1 N2 C11 168.5(6) 1_545 .
O4 Cd1 N2 C20 -15.0(8) 1_545 .
O1 Cd1 N2 C20 -170.8(7) 6 .
N1 Cd1 N2 C20 88.7(8) . .
C3 Cd1 N2 C20 -141.9(8) 6 .
O2 Cd1 N2 C20 -115.1(8) 6 .
C13 Cd1 N2 C20 -18.9(9) 1_545 .
C10 N1 C1 C2 0.3(14) . .
Cd1 N1 C1 C2 -173.1(8) . .
N1 C1 C2 C4 0.2(16) . .
N1 C1 C2 C3 -179.6(9) . .
Cd1 O2 C3 O1 3.9(10) 6_556 .
Cd1 O2 C3 C2 -175.4(10) 6_556 .
Cd1 O1 C3 O2 -5.0(13) 6_556 .
Cd1 O1 C3 C2 174.3(7) 6_556 .
C4 C2 C3 O2 176.5(11) . .
C1 C2 C3 O2 -3.7(15) . .
C4 C2 C3 O1 -2.9(15) . .
C1 C2 C3 O1 176.9(9) . .
C4 C2 C3 Cd1 12(3) . 6_556
C1 C2 C3 Cd1 -168(2) . 6_556
C1 C2 C4 C5 -0.3(15) . .
C3 C2 C4 C5 179.5(10) . .
C2 C4 C5 C10 -0.1(15) . .
C2 C4 C5 C6 179.8(10) . .
C10 C5 C6 C7 -2.1(16) . .
C4 C5 C6 C7 177.9(11) . .
C5 C6 C7 C8 0.3(17) . .
C6 C7 C8 C9 2.0(18) . .
C7 C8 C9 C10 -2.3(16) . .
C1 N1 C10 C5 -0.7(13) . .
Cd1 N1 C10 C5 172.1(7) . .
C1 N1 C10 C9 178.2(9) . .
Cd1 N1 C10 C9 -9.0(12) . .
C4 C5 C10 N1 0.7(14) . .
C6 C5 C10 N1 -179.3(9) . .
C4 C5 C10 C9 -178.3(9) . .
C6 C5 C10 C9 1.8(14) . .
C8 C9 C10 N1 -178.5(9) . .
C8 C9 C10 C5 0.4(14) . .
C20 N2 C11 C12 -1.2(14) . .
Cd1 N2 C11 C12 172.2(7) . .
N2 C11 C12 C14 0.2(14) . .
N2 C11 C12 C13 179.8(9) . .
Cd1 O4 C13 O3 5.9(15) 1_565 .
Cd1 O4 C13 C12 -171.1(6) 1_565 .
C14 C12 C13 O3 -178.1(10) . .
C11 C12 C13 O3 2.3(15) . .
C14 C12 C13 O4 -0.8(14) . .
C11 C12 C13 O4 179.6(9) . .
C14 C12 C13 Cd1 -13(2) . 1_565
C11 C12 C13 Cd1 167.0(12) . 1_565
C11 C12 C14 C15 1.1(14) . .
C13 C12 C14 C15 -178.5(9) . .
C12 C14 C15 C16 178.6(10) . .
C12 C14 C15 C20 -1.4(14) . .
C20 C15 C16 C17 -0.3(16) . .
C14 C15 C16 C17 179.7(11) . .
C15 C16 C17 C18 2.4(18) . .
C16 C17 C18 C19 -2.9(19) . .
C17 C18 C19 C20 1.1(18) . .
C18 C19 C20 N2 179.1(10) . .
C18 C19 C20 C15 1.0(16) . .
C11 N2 C20 C19 -177.3(9) . .
Cd1 N2 C20 C19 10.3(13) . .
C11 N2 C20 C15 0.8(13) . .
Cd1 N2 C20 C15 -171.6(7) . .
C16 C15 C20 C19 -1.5(15) . .
C14 C15 C20 C19 178.5(9) . .
C16 C15 C20 N2 -179.5(9) . .
C14 C15 C20 N2 0.4(14) . .
